data_2219823
loop_
_publ_author_name
'Yang, Ming-Hua'

_publ_section_title
;
 <i>catena</i>-Poly[[[bis[aquanickel(II)]bis(\m-pyridine-2,6-dicarboxylato
 <i>N</i>-oxide)]-\m-1,2-di-4-pyridylethane] tetrahydrate]
;
_journal_coeditor_code CV2458
_journal_issue 11
_journal_name_full 'Acta Crystallographica Section E'
_journal_page_first m1358
_journal_paper_doi 10.1107/S1600536808031619
_journal_volume 64
_journal_year 2008
_chemical_formula_iupac '[Ni2 (C7 H3 N O5)2 (C12 H12 N2) (H2 O)2], 4H2 O'
_chemical_formula_moiety 'C26 H22 N4 Ni2 O12, 4(H2 O)'
_chemical_formula_sum 'C26 H30 N4 Ni2 O16'
_chemical_formula_weight 771.96
_chemical_name_systematic
;
catena-Poly[[[bis[aquanickel(II)]bis(\m-pyridine-2,6-dicarboxylato
N-oxide)]-\m-1,2-di-4-pyridylethane] tetrahydrate]
;
_space_group_IT_number 2
_symmetry_cell_setting triclinic
_symmetry_space_group_name_Hall '-P 1'
_symmetry_space_group_name_H-M 'P -1'
_atom_sites_solution_hydrogens geom
_atom_sites_solution_primary direct
_atom_sites_solution_secondary difmap
_audit_creation_method SHELXL-97
_cell_angle_alpha 113.727(2)
_cell_angle_beta 104.282(2)
_cell_angle_gamma 100.255(2)
_cell_formula_units_Z 1
_cell_length_a 8.2803(16)
_cell_length_b 10.3542(15)
_cell_length_c 11.1326(16)
_cell_measurement_reflns_used 2850
_cell_measurement_temperature 298(2)
_cell_measurement_theta_max 25.20
_cell_measurement_theta_min 2.14
_cell_volume 804.4(2)
_computing_cell_refinement 'APEX2 (Bruker, 2004)'
_computing_data_collection 'APEX2 (Bruker, 2004)'
_computing_data_reduction 'APEX2 (Bruker, 2004)'
_computing_molecular_graphics
;
ORTEPIII (Burnett & Johnson, 1996), ORTEP-3 for Windows (Farrugia,
1997) and
PLATON (Spek, 2003)
;
_computing_publication_material 'SHELXL97 (Sheldrick, 2008)'
_computing_structure_refinement 'SHELXL97 (Sheldrick, 2008)'
_computing_structure_solution 'SHELXS97 (Sheldrick, 2008)'
_diffrn_ambient_temperature 298(2)
_diffrn_measured_fraction_theta_full 0.983
_diffrn_measured_fraction_theta_max 0.983
_diffrn_measurement_device_type 'Bruker APEXII area-detector'
_diffrn_measurement_method '\f and \w'
_diffrn_radiation_monochromator graphite
_diffrn_radiation_source 'fine-focus sealed tube'
_diffrn_radiation_type MoK\a
_diffrn_radiation_wavelength 0.71073
_diffrn_reflns_av_R_equivalents 0.0334
_diffrn_reflns_av_sigmaI/netI 0.0536
_diffrn_reflns_limit_h_max 9
_diffrn_reflns_limit_h_min -9
_diffrn_reflns_limit_k_max 12
_diffrn_reflns_limit_k_min -12
_diffrn_reflns_limit_l_max 12
_diffrn_reflns_limit_l_min -13
_diffrn_reflns_number 4146
_diffrn_reflns_theta_full 25.20
_diffrn_reflns_theta_max 25.20
_diffrn_reflns_theta_min 2.14
_diffrn_standards_interval_count 0
_diffrn_standards_interval_time 0
_diffrn_standards_number 0
_exptl_absorpt_coefficient_mu 1.250
_exptl_absorpt_correction_T_max 0.8250
_exptl_absorpt_correction_T_min 0.7452
_exptl_absorpt_correction_type multi-scan
_exptl_absorpt_process_details '(SADABS; Sheldrick, 1996)'
_exptl_crystal_colour green
_exptl_crystal_density_diffrn 1.594
_exptl_crystal_density_method 'not measured'
_exptl_crystal_description block
_exptl_crystal_F_000 398
_exptl_crystal_size_max 0.25
_exptl_crystal_size_mid 0.19
_exptl_crystal_size_min 0.16
_refine_diff_density_max 0.349
_refine_diff_density_min -0.287
_refine_ls_extinction_method none
_refine_ls_goodness_of_fit_ref 0.830
_refine_ls_hydrogen_treatment constr
_refine_ls_matrix_type full
_refine_ls_number_parameters 199
_refine_ls_number_reflns 2850
_refine_ls_number_restraints 0
_refine_ls_restrained_S_all 0.830
_refine_ls_R_factor_all 0.0371
_refine_ls_R_factor_gt 0.0281
_refine_ls_shift/su_max 0.000
_refine_ls_shift/su_mean 0.000
_refine_ls_structure_factor_coef Fsqd
_refine_ls_weighting_details 'calc w=1/[\s^2^(Fo^2^)+(0.0269P)^2^+0.19P] where P=(Fo^2^+2Fc^2^)/3'
_refine_ls_weighting_scheme calc
_refine_ls_wR_factor_gt 0.0609
_refine_ls_wR_factor_ref 0.0626
_reflns_number_gt 2180
_reflns_number_total 2850
_reflns_threshold_expression I>2\s(I)
_cod_data_source_file cv2458.cif
_cod_data_source_block I
_cod_database_code 2219823
_cod_database_fobs_code 2219823

loop_
_symmetry_equiv_pos_as_xyz
'x, y, z'
'-x, -y, -z'

loop_
_atom_site_type_symbol
_atom_site_label
_atom_site_fract_x
_atom_site_fract_y
_atom_site_fract_z
_atom_site_U_iso_or_equiv
_atom_site_adp_type
_atom_site_calc_flag
_atom_site_refinement_flags
_atom_site_occupancy
Ni Ni1 0.19610(4) 0.10188(3) 0.85792(3) 0.03124(11) Uani d . 1
O O1 0.0912(2) 0.1451(2) 0.70832(19) 0.0473(5) Uani d . 1
O O2 -0.1257(2) 0.1548(2) 0.5550(2) 0.0600(6) Uani d . 1
O O3 -0.03449(19) 0.0177(2) 0.85274(17) 0.0433(4) Uani d . 1
N N1 0.4335(2) 0.2138(2) 0.8837(2) 0.0376(5) Uani d . 1
N N2 -0.1753(2) -0.0555(2) 0.7358(2) 0.0354(5) Uani d . 1
C C1 -0.0673(3) 0.1028(3) 0.6318(3) 0.0401(6) Uani d . 1
C C2 -0.2011(3) -0.0227(3) 0.6272(3) 0.0368(6) Uani d . 1
C C3 -0.3544(3) -0.1043(3) 0.5128(3) 0.0489(7) Uani d . 1
H H3 -0.3736 -0.0847 0.4369 0.059 Uiso calc R 1
C C4 -0.4795(4) -0.2144(3) 0.5092(3) 0.0570(8) Uani d . 1
H H4 -0.5824 -0.2686 0.4315 0.068 Uiso calc R 1
C C5 -0.4508(3) -0.2433(3) 0.6215(3) 0.0492(7) Uani d . 1
H H5 -0.5343 -0.3172 0.6205 0.059 Uiso calc R 1
C C6 -0.2980(3) -0.1624(3) 0.7350(3) 0.0366(6) Uani d . 1
C C8 0.5711(3) 0.1727(3) 0.9306(3) 0.0490(7) Uani d . 1
H H8 0.5514 0.0953 0.9529 0.059 Uiso calc R 1
C C9 0.7394(3) 0.2397(3) 0.9470(3) 0.0507(7) Uani d . 1
H H9 0.8307 0.2077 0.9798 0.061 Uiso calc R 1
C C10 0.7726(3) 0.3553(3) 0.9144(3) 0.0436(6) Uani d . 1
C C11 0.9551(3) 0.4316(3) 0.9304(3) 0.0518(7) Uani d . 1
H H11A 1.0234 0.3635 0.9215 0.062 Uiso calc R 1
H H11B 0.9488 0.4587 0.8559 0.062 Uiso calc R 1
C C12 0.6307(3) 0.3995(3) 0.8690(3) 0.0479(7) Uani d . 1
H H12 0.6474 0.4782 0.8482 0.058 Uiso calc R 1
C C13 0.46548(10) 0.32671(9) 0.85477(8) 0.0442(7) Uani d . 1
H H13 0.3722 0.3577 0.8236 0.053 Uiso calc R 1
O O1W 0.22201(10) -0.11885(9) 0.72089(8) 0.0584(5) Uani d . 1
H H1W 0.1610 -0.1939 0.7212 0.088 Uiso d R 1
H H2W 0.2045 -0.1367 0.6357 0.088 Uiso d R 1
O O2W 0.15515(10) 0.41900(9) 0.61420(8) 0.0944(8) Uani d . 1
H H3W 0.0828 0.3364 0.5887 0.142 Uiso d R 1
H H4W 0.1122 0.489 0.6354 0.142 Uiso d R 1
O O3W 0.03080(10) 0.37588(9) 0.33371(8) 0.0875(7) Uani d . 1
H H6W 0.0820 0.3592 0.2741 0.131 Uiso d R 1
H H5W 0.1116 0.4510 0.4044 0.131 Uiso d R 1
C C7 -0.25478(10) -0.18425(9) 0.86469(8) 0.0374(6) Uani d . 1
O O4 -0.28538(10) -0.09359(9) 0.96606(8) 0.0401(4) Uani d . 1
O O5 -0.19822(10) -0.28825(9) 0.85957(8) 0.0540(5) Uani d . 1

loop_
_atom_site_aniso_label
_atom_site_aniso_U_11
_atom_site_aniso_U_22
_atom_site_aniso_U_33
_atom_site_aniso_U_12
_atom_site_aniso_U_13
_atom_site_aniso_U_23
Ni1 0.02697(17) 0.0386(2) 0.03728(19) 0.00914(13) 0.01384(14) 0.02526(16)
O1 0.0408(10) 0.0605(12) 0.0545(12) 0.0133(9) 0.0172(9) 0.0406(11)
O2 0.0654(13) 0.0709(14) 0.0579(13) 0.0196(11) 0.0122(10) 0.0495(12)
O3 0.0302(9) 0.0632(12) 0.0351(10) 0.0041(8) 0.0070(8) 0.0286(9)
N1 0.0335(11) 0.0434(13) 0.0472(13) 0.0122(10) 0.0175(10) 0.0297(11)
N2 0.0296(11) 0.0454(13) 0.0341(12) 0.0114(10) 0.0107(10) 0.0218(11)
C1 0.0484(16) 0.0430(16) 0.0361(15) 0.0176(13) 0.0183(13) 0.0219(13)
C2 0.0388(14) 0.0456(16) 0.0335(14) 0.0180(12) 0.0152(12) 0.0221(13)
C3 0.0471(16) 0.0630(19) 0.0386(16) 0.0170(15) 0.0102(14) 0.0285(15)
C4 0.0403(16) 0.073(2) 0.0413(17) 0.0064(15) 0.0009(14) 0.0243(16)
C5 0.0403(15) 0.0570(19) 0.0440(17) 0.0067(13) 0.0102(13) 0.0241(15)
C6 0.0319(13) 0.0431(16) 0.0374(15) 0.0096(12) 0.0129(12) 0.0219(13)
C8 0.0419(15) 0.0528(18) 0.070(2) 0.0182(13) 0.0246(15) 0.0413(16)
C9 0.0376(15) 0.0531(18) 0.070(2) 0.0172(13) 0.0220(14) 0.0340(16)
C10 0.0384(14) 0.0430(16) 0.0456(16) 0.0072(12) 0.0191(13) 0.0172(14)
C11 0.0420(16) 0.0497(18) 0.0549(18) 0.0048(13) 0.0224(14) 0.0172(14)
C12 0.0497(16) 0.0403(16) 0.0560(18) 0.0061(13) 0.0202(14) 0.0270(15)
C13 0.0400(15) 0.0445(16) 0.0553(17) 0.0127(13) 0.0167(13) 0.0305(15)
O1W 0.0732(13) 0.0580(13) 0.0531(12) 0.0221(11) 0.0286(11) 0.0301(11)
O2W 0.1038(19) 0.0682(16) 0.113(2) 0.0268(14) 0.0349(16) 0.0454(15)
O3W 0.127(2) 0.0742(16) 0.0925(17) 0.0440(15) 0.0679(16) 0.0463(14)
C7 0.0256(13) 0.0449(17) 0.0418(16) 0.0028(12) 0.0102(12) 0.0249(14)
O4 0.0350(9) 0.0520(11) 0.0420(10) 0.0147(8) 0.0165(8) 0.0278(9)
O5 0.0675(13) 0.0502(12) 0.0608(13) 0.0252(10) 0.0269(11) 0.0360(11)

loop_
_atom_type_symbol
_atom_type_description
_atom_type_scat_dispersion_real
_atom_type_scat_dispersion_imag
_atom_type_scat_source
C C 0.0033 0.0016 'International Tables Vol C Tables 4.2.6.8 and 6.1.1.4'
H H 0.0000 0.0000 'International Tables Vol C Tables 4.2.6.8 and 6.1.1.4'
Ni Ni 0.3393 1.1124 'International Tables Vol C Tables 4.2.6.8 and 6.1.1.4'
N N 0.0061 0.0033 'International Tables Vol C Tables 4.2.6.8 and 6.1.1.4'
O O 0.0106 0.0060 'International Tables Vol C Tables 4.2.6.8 and 6.1.1.4'

loop_
_geom_angle_atom_site_label_1
_geom_angle_atom_site_label_2
_geom_angle_atom_site_label_3
_geom_angle_site_symmetry_1
_geom_angle_site_symmetry_3
_geom_angle
O3 Ni1 O1 . . 89.83(7)
O3 Ni1 O4 . 2_557 86.14(5)
O1 Ni1 O4 . 2_557 167.38(6)
O3 Ni1 N1 . . 172.23(8)
O1 Ni1 N1 . . 90.76(7)
O4 Ni1 N1 2_557 . 91.65(6)
O3 Ni1 O1W . . 94.95(6)
O1 Ni1 O1W . . 97.00(6)
O4 Ni1 O1W 2_557 . 95.30(6)
N1 Ni1 O1W . . 92.67(6)
C1 O1 Ni1 . . 129.11(16)
N2 O3 Ni1 . . 123.58(13)
C13 N1 C8 . . 117.39(17)
C13 N1 Ni1 . . 123.82(12)
C8 N1 Ni1 . . 118.78(15)
O3 N2 C6 . . 114.80(18)
O3 N2 C2 . . 123.49(19)
C6 N2 C2 . . 121.6(2)
O2 C1 O1 . . 124.3(2)
O2 C1 C2 . . 115.3(2)
O1 C1 C2 . . 120.5(2)
N2 C2 C3 . . 118.2(2)
N2 C2 C1 . . 121.5(2)
C3 C2 C1 . . 120.3(2)
C4 C3 C2 . . 121.1(2)
C4 C3 H3 . . 119.5
C2 C3 H3 . . 119.5
C5 C4 C3 . . 119.4(3)
C5 C4 H4 . . 120.3
C3 C4 H4 . . 120.3
C6 C5 C4 . . 119.5(2)
C6 C5 H5 . . 120.3
C4 C5 H5 . . 120.3
N2 C6 C5 . . 120.3(2)
N2 C6 C7 . . 116.2(2)
C5 C6 C7 . . 123.6(3)
N1 C8 C9 . . 123.1(2)
N1 C8 H8 . . 118.5
C9 C8 H8 . . 118.5
C8 C9 C10 . . 119.7(2)
C8 C9 H9 . . 120.2
C10 C9 H9 . . 120.2
C9 C10 C12 . . 117.0(2)
C9 C10 C11 . . 121.5(2)
C12 C10 C11 . . 121.5(2)
C11 C11 C10 2_767 . 111.5(3)
C11 C11 H11A 2_767 . 109.3
C10 C11 H11A . . 109.3
C11 C11 H11B 2_767 . 109.3
C10 C11 H11B . . 109.3
H11A C11 H11B . . 108.0
C13 C12 C10 . . 120.0(2)
C13 C12 H12 . . 120.0
C10 C12 H12 . . 120.0
N1 C13 C12 . . 122.78(15)
N1 C13 H13 . . 118.6
C12 C13 H13 . . 118.6
Ni1 O1W H1W . . 115.3
Ni1 O1W H2W . . 114.2
H1W O1W H2W . . 108.3
H3W O2W H4W . . 113.1
H6W O3W H5W . . 99.6
O5 C7 O4 . . 127.30(10)
O5 C7 C6 . . 117.9(2)
O4 C7 C6 . . 114.9(2)
C7 O4 Ni1 . 2_557 114.70(10)

loop_
_geom_bond_atom_site_label_1
_geom_bond_atom_site_label_2
_geom_bond_site_symmetry_2
_geom_bond_distance
Ni1 O3 . 1.9290(16)
Ni1 O1 . 1.9373(16)
Ni1 O4 2_557 1.9588(10)
Ni1 N1 . 1.9828(18)
Ni1 O1W . 2.2643(11)
O1 C1 . 1.258(3)
O2 C1 . 1.230(3)
O3 N2 . 1.331(2)
N1 C13 . 1.3332(19)
N1 C8 . 1.345(3)
N2 C6 . 1.358(3)
N2 C2 . 1.361(3)
C1 C2 . 1.525(3)
C2 C3 . 1.379(3)
C3 C4 . 1.377(4)
C3 H3 . 0.9300
C4 C5 . 1.375(3)
C4 H4 . 0.9300
C5 C6 . 1.371(3)
C5 H5 . 0.9300
C6 C7 . 1.517(3)
C8 C9 . 1.373(3)
C8 H8 . 0.9300
C9 C10 . 1.386(3)
C9 H9 . 0.9300
C10 C12 . 1.390(3)
C10 C11 . 1.506(3)
C11 C11 2_767 1.501(5)
C11 H11A . 0.9700
C11 H11B . 0.9700
C12 C13 . 1.376(3)
C12 H12 . 0.9300
C13 H13 . 0.9300
O1W H1W . 0.85
O1W H2W . 0.86
O2W H3W . 0.84
O2W H4W . 0.84
O3W H6W . 0.85
O3W H5W . 0.86
C7 O5 . 1.2351(14)
C7 O4 . 1.2618(12)
O4 Ni1 2_557 1.9588(10)

loop_
_geom_hbond_atom_site_label_D
_geom_hbond_atom_site_label_H
_geom_hbond_atom_site_label_A
_geom_hbond_site_symmetry_A
_geom_hbond_distance_DH
_geom_hbond_distance_HA
_geom_hbond_distance_DA
_geom_hbond_angle_DHA
O1W H1W O3W 2_556 0.85 1.99 2.8144(15) 162.0
O1W H2W O2 2_556 0.86 1.98 2.824(2) 167.5
O3W H6W O5 2_556 0.85 1.94 2.7791(13) 169.6
O3W H5W O2W . 0.86 2.44 2.8527(13) 110.4
O2W H3W O2 . 0.84 2.15 2.976(2) 167.4
O2W H4W O3W 2_566 0.84 1.97 2.7985(14) 169.0
